data_4125063
loop_
_publ_author_name
'Wang, Tongdao'
'Kehr, Gerald'
'Liu, Lei'
'Grimme, Stefan'
'Daniliuc, Constantin G.'
'Erker, Gerhard'

_publ_section_title
;
 Selective Oxidation of an Active Intramolecular Amine/Borane Frustrated
 Lewis Pair with Dioxygen.
;
_journal_issue 13
_journal_name_full 'Journal of the American Chemical Society'
_journal_page_first 4302
_journal_page_last 4305
_journal_paper_doi 10.1021/jacs.6b00325
_journal_volume 138
_journal_year 2016
_chemical_formula_sum 'C24 H24 B F10 N'
_chemical_formula_weight 527.25
_space_group_crystal_system triclinic
_space_group_IT_number 2
_space_group_name_Hall '-P 1'
_space_group_name_H-M_alt 'P -1'
_symmetry_space_group_name_Hall '-P 1'
_symmetry_space_group_name_H-M 'P -1'
_atom_sites_solution_hydrogens geom
_cell_angle_alpha 104.660(3)
_cell_angle_beta 95.819(4)
_cell_angle_gamma 103.157(3)
_cell_formula_units_Z 2
_cell_length_a 6.0559(8)
_cell_length_b 12.2110(13)
_cell_length_c 16.663(2)
_cell_measurement_reflns_used 2978
_cell_measurement_temperature 100.(2)
_cell_measurement_theta_max 25.1459
_cell_measurement_theta_min 2.5637
_cell_volume 1144.1(2)
_computing_cell_refinement 'SAINT V8.34A (Bruker AXS Inc., 2013)'
_computing_data_collection
;
APEX2 v.2014.1-1 (Bruker AXS Inc., 2014)

;
_computing_data_reduction 'SAINT V8.34A (Bruker AXS Inc., 2013)'
_computing_molecular_graphics 'XP (Sheldrick, 2014)'
_computing_publication_material 'SHELXL-2014 (Sheldrick, 2014)'
_computing_structure_refinement 'SHELXL-2014 (Sheldrick, 2014)'
_computing_structure_solution 'SHELXL-2014 (Sheldrick, 2014)'
_diffrn_ambient_temperature 100.(2)
_diffrn_detector_area_resol_mean 10.4167
_diffrn_measured_fraction_theta_full 0.998
_diffrn_measured_fraction_theta_max 0.998
_diffrn_measurement_device_type 'Bruker D8 Venture PHOTON 100 CMOS'
_diffrn_measurement_method 'omega and phi scans'
_diffrn_radiation_monochromator 'MX mirror'
_diffrn_radiation_type 'Mo K\a'
_diffrn_radiation_wavelength 0.71073
_diffrn_reflns_av_R_equivalents 0.1189
_diffrn_reflns_av_unetI/netI 0.0942
_diffrn_reflns_limit_h_max 7
_diffrn_reflns_limit_h_min -7
_diffrn_reflns_limit_k_max 14
_diffrn_reflns_limit_k_min -14
_diffrn_reflns_limit_l_max 19
_diffrn_reflns_limit_l_min -19
_diffrn_reflns_number 17474
_diffrn_reflns_theta_full 25.02
_diffrn_reflns_theta_max 25.02
_diffrn_reflns_theta_min 2.48
_diffrn_source 'Mo ImS'
_diffrn_source_type 'micro focus tube'
_exptl_absorpt_coefficient_mu 0.145
_exptl_absorpt_correction_T_max 0.99
_exptl_absorpt_correction_T_min 0.92
_exptl_absorpt_correction_type multi-scan
_exptl_absorpt_process_details
;
Bruker AXS (2014). SADABS, Version 2014/2, Bruker AXS Inc., Madison, Wisconsin,
USA.
;
_exptl_crystal_colour yellow
_exptl_crystal_density_diffrn 1.530
_exptl_crystal_density_method 'not measured'
_exptl_crystal_description needle
_exptl_crystal_F_000 540
_exptl_crystal_size_max 0.170
_exptl_crystal_size_mid 0.089
_exptl_crystal_size_min 0.059
_refine_diff_density_max 0.291
_refine_diff_density_min -0.293
_refine_ls_extinction_method none
_refine_ls_goodness_of_fit_ref 1.021
_refine_ls_hydrogen_treatment constr
_refine_ls_matrix_type full
_refine_ls_number_parameters 329
_refine_ls_number_reflns 4043
_refine_ls_number_restraints 0
_refine_ls_restrained_S_all 1.021
_refine_ls_R_factor_all 0.1191
_refine_ls_R_factor_gt 0.0572
_refine_ls_shift/su_max 0.000
_refine_ls_shift/su_mean 0.000
_refine_ls_structure_factor_coef Fsqd
_refine_ls_weighting_details 'w=1/[\s^2^(Fo^2^)+(0.0327P)^2^+0.9377P] where P=(Fo^2^+2Fc^2^)/3'
_refine_ls_weighting_scheme calc
_refine_ls_wR_factor_gt 0.0950
_refine_ls_wR_factor_ref 0.1130
_reflns_number_gt 2499
_reflns_number_total 4043
_reflns_threshold_expression 'I > 2\s(I)'
_cod_data_source_file ja6b00325_si_002.cif
_cod_data_source_block erk8130
_cod_database_code 4125063

loop_
_space_group_symop_operation_xyz
'x, y, z'
'-x, -y, -z'

loop_
_atom_site_type_symbol
_atom_site_label
_atom_site_fract_x
_atom_site_fract_y
_atom_site_fract_z
_atom_site_U_iso_or_equiv
_atom_site_adp_type
_atom_site_calc_flag
_atom_site_refinement_flags_adp
_atom_site_refinement_flags_posn
_atom_site_occupancy
B B1 0.5311(7) 0.3656(3) 0.6130(2) 0.0129(9) Uani d . . 1
C C1 0.5335(6) 0.6193(3) 0.74396(19) 0.0117(7) Uani d . . 1
H H1A 0.4428 0.6521 0.7078 0.014 Uiso calc U R 1
H H1B 0.4308 0.5472 0.75 0.014 Uiso calc U R 1
N N1 0.6157(5) 0.7051(2) 0.82740(16) 0.0117(6) Uani d . . 1
C C2 0.7311(6) 0.5879(3) 0.70158(19) 0.0125(8) Uani d . . 1
H H2A 0.8264 0.5589 0.7391 0.015 Uiso calc U R 1
H H2B 0.8294 0.6594 0.693 0.015 Uiso calc U R 1
C C3 0.6455(6) 0.4936(3) 0.61618(19) 0.0142(8) Uani d . . 1
H H3A 0.7787 0.4926 0.5864 0.017 Uiso calc U R 1
H H3B 0.534 0.5201 0.583 0.017 Uiso calc U R 1
C C11 0.5937(6) 0.8257(3) 0.8309(2) 0.0140(8) Uani d . . 1
C C12 0.7224(6) 0.9093(3) 0.9164(2) 0.0194(8) Uani d . . 1
H H12A 0.8893 0.9167 0.9187 0.023 Uiso calc U R 1
H H12B 0.6975 0.9879 0.9214 0.023 Uiso calc U R 1
C C13 0.6467(6) 0.8689(3) 0.9908(2) 0.0213(9) Uani d . . 1
H H13A 0.4824 0.8662 0.9917 0.026 Uiso calc U R 1
H H13B 0.7382 0.9245 1.0441 0.026 Uiso calc U R 1
C C14 0.6826(6) 0.7475(3) 0.9822(2) 0.0179(8) Uani d . . 1
H H14A 0.6289 0.7198 1.0295 0.021 Uiso calc U R 1
H H14B 0.8492 0.7531 0.9864 0.021 Uiso calc U R 1
C C15 0.5555(6) 0.6569(3) 0.8989(2) 0.0137(8) Uani d . . 1
C C16 0.7183(6) 0.8670(3) 0.7637(2) 0.0193(8) Uani d . . 1
H H16A 0.8748 0.8572 0.77 0.029 Uiso calc U R 1
H H16B 0.7253 0.9499 0.7707 0.029 Uiso calc U R 1
H H16C 0.6343 0.8201 0.7076 0.029 Uiso calc U R 1
C C17 0.3441(6) 0.8344(3) 0.8154(2) 0.0218(9) Uani d . . 1
H H17A 0.2575 0.7713 0.7657 0.033 Uiso calc U R 1
H H17B 0.3438 0.9105 0.8061 0.033 Uiso calc U R 1
H H17C 0.2722 0.8271 0.8645 0.033 Uiso calc U R 1
C C18 0.6462(6) 0.5485(3) 0.8927(2) 0.0171(8) Uani d . . 1
H H18A 0.5565 0.4846 0.8439 0.026 Uiso calc U R 1
H H18B 0.632 0.5241 0.944 0.026 Uiso calc U R 1
H H18C 0.8083 0.5673 0.8861 0.026 Uiso calc U R 1
C C19 0.2952(6) 0.6210(3) 0.9010(2) 0.0179(8) Uani d . . 1
H H19A 0.2412 0.6915 0.9199 0.027 Uiso calc U R 1
H H19B 0.267 0.5732 0.94 0.027 Uiso calc U R 1
H H19C 0.2123 0.5754 0.8445 0.027 Uiso calc U R 1
C C21 0.3360(6) 0.2838(3) 0.5380(2) 0.0125(7) Uani d . . 1
C C22 0.1469(6) 0.3183(3) 0.5092(2) 0.0146(8) Uani d . . 1
F F22 0.1302(3) 0.42861(15) 0.54394(11) 0.0192(5) Uani d . . 1
C C23 -0.0348(6) 0.2450(3) 0.4490(2) 0.0183(8) Uani d . . 1
F F23 -0.2160(3) 0.28309(18) 0.42567(12) 0.0286(5) Uani d . . 1
C C24 -0.0288(6) 0.1313(3) 0.4122(2) 0.0202(8) Uani d . . 1
F F24 -0.2052(4) 0.05883(18) 0.35373(13) 0.0336(6) Uani d . . 1
C C25 0.1578(6) 0.0934(3) 0.4365(2) 0.0189(8) Uani d . . 1
F F25 0.1666(4) -0.01684(16) 0.39926(13) 0.0318(6) Uani d . . 1
C C26 0.3325(6) 0.1688(3) 0.4981(2) 0.0140(8) Uani d . . 1
F F26 0.5112(3) 0.12712(15) 0.52017(12) 0.0225(5) Uani d . . 1
C C31 0.6068(6) 0.3097(3) 0.68396(19) 0.0122(8) Uani d . . 1
C C32 0.4467(6) 0.2365(3) 0.7145(2) 0.0126(8) Uani d . . 1
F F32 0.2227(3) 0.20446(15) 0.67888(11) 0.0179(5) Uani d . . 1
C C33 0.5017(6) 0.1963(3) 0.7821(2) 0.0159(8) Uani d . . 1
F F33 0.3364(3) 0.12790(15) 0.80924(11) 0.0211(5) Uani d . . 1
C C34 0.7253(6) 0.2274(3) 0.8213(2) 0.0163(8) Uani d . . 1
F F34 0.7835(3) 0.19015(16) 0.88747(11) 0.0237(5) Uani d . . 1
C C35 0.8934(6) 0.2967(3) 0.7926(2) 0.0146(8) Uani d . . 1
F F35 1.1139(3) 0.32618(16) 0.83076(11) 0.0205(5) Uani d . . 1
C C36 0.8316(6) 0.3355(3) 0.7251(2) 0.0124(8) Uani d . . 1
F F36 1.0042(3) 0.40036(15) 0.69770(11) 0.0169(5) Uani d . . 1

loop_
_atom_site_aniso_label
_atom_site_aniso_U_11
_atom_site_aniso_U_22
_atom_site_aniso_U_33
_atom_site_aniso_U_12
_atom_site_aniso_U_13
_atom_site_aniso_U_23
B1 0.015(2) 0.017(2) 0.014(2) 0.0113(17) 0.0106(18) 0.0070(16)
C1 0.017(2) 0.0076(17) 0.0109(18) 0.0029(14) 0.0025(15) 0.0032(13)
N1 0.0179(17) 0.0083(14) 0.0090(15) 0.0036(12) 0.0055(13) 0.0012(11)
C2 0.017(2) 0.0091(17) 0.0118(18) 0.0039(15) 0.0037(15) 0.0037(14)
C3 0.018(2) 0.0160(18) 0.0106(18) 0.0059(15) 0.0048(16) 0.0054(14)
C11 0.020(2) 0.0087(17) 0.0158(19) 0.0057(15) 0.0088(16) 0.0045(14)
C12 0.024(2) 0.0127(19) 0.021(2) 0.0060(16) 0.0075(17) 0.0005(15)
C13 0.029(2) 0.017(2) 0.0126(19) 0.0007(16) 0.0052(17) -0.0015(15)
C14 0.019(2) 0.022(2) 0.0108(19) 0.0016(16) 0.0040(16) 0.0048(15)
C15 0.016(2) 0.0154(18) 0.0126(19) 0.0032(15) 0.0047(15) 0.0080(14)
C16 0.028(2) 0.0105(18) 0.021(2) 0.0048(16) 0.0096(17) 0.0062(15)
C17 0.025(2) 0.019(2) 0.027(2) 0.0130(17) 0.0070(18) 0.0097(16)
C18 0.020(2) 0.021(2) 0.016(2) 0.0087(16) 0.0033(16) 0.0116(15)
C19 0.020(2) 0.0154(19) 0.023(2) 0.0067(16) 0.0096(17) 0.0100(15)
C21 0.013(2) 0.0143(18) 0.0111(18) 0.0018(15) 0.0030(15) 0.0065(14)
C22 0.021(2) 0.0134(19) 0.0119(19) 0.0053(16) 0.0059(17) 0.0060(14)
F22 0.0265(13) 0.0193(11) 0.0173(11) 0.0132(9) 0.0078(9) 0.0071(8)
C23 0.013(2) 0.028(2) 0.015(2) 0.0057(17) -0.0006(16) 0.0101(16)
F23 0.0237(13) 0.0400(13) 0.0256(12) 0.0143(10) -0.0021(10) 0.0128(10)
C24 0.021(2) 0.019(2) 0.014(2) -0.0037(17) -0.0054(17) 0.0029(15)
F24 0.0298(14) 0.0311(13) 0.0279(13) -0.0028(10) -0.0115(11) 0.0031(10)
C25 0.030(2) 0.0117(19) 0.0141(19) 0.0049(16) 0.0019(17) 0.0030(15)
F25 0.0417(15) 0.0140(11) 0.0299(13) 0.0059(10) -0.0083(11) -0.0044(9)
C26 0.015(2) 0.0175(19) 0.0123(19) 0.0066(16) 0.0020(16) 0.0077(15)
F26 0.0260(13) 0.0154(11) 0.0258(12) 0.0119(9) -0.0030(10) 0.0022(9)
C31 0.016(2) 0.0092(17) 0.0091(18) 0.0038(15) 0.0014(15) -0.0024(13)
C32 0.011(2) 0.0112(18) 0.0152(19) 0.0035(15) -0.0011(16) 0.0031(14)
F32 0.0164(12) 0.0198(11) 0.0162(11) 0.0016(9) 0.0013(9) 0.0064(8)
C33 0.022(2) 0.0118(18) 0.016(2) 0.0037(16) 0.0069(17) 0.0065(15)
F33 0.0261(13) 0.0169(11) 0.0199(11) -0.0008(9) 0.0062(10) 0.0096(8)
C34 0.027(2) 0.0152(19) 0.0093(19) 0.0087(16) 0.0005(17) 0.0061(15)
F34 0.0331(14) 0.0254(12) 0.0171(11) 0.0080(10) -0.0002(10) 0.0151(9)
C35 0.017(2) 0.0157(19) 0.0139(19) 0.0097(15) -0.0010(16) 0.0047(15)
F35 0.0188(12) 0.0246(11) 0.0190(11) 0.0073(9) -0.0024(9) 0.0087(9)
C36 0.015(2) 0.0095(17) 0.0138(19) 0.0039(15) 0.0088(16) 0.0023(14)
F36 0.0162(11) 0.0199(11) 0.0168(11) 0.0043(9) 0.0044(9) 0.0090(8)

loop_
_atom_type_symbol
_atom_type_description
_atom_type_scat_dispersion_real
_atom_type_scat_dispersion_imag
_atom_type_scat_source
C C 0.0033 0.0016 'International Tables Vol C Tables 4.2.6.8 and 6.1.1.4'
H H 0.0000 0.0000 'International Tables Vol C Tables 4.2.6.8 and 6.1.1.4'
B B 0.0013 0.0007 'International Tables Vol C Tables 4.2.6.8 and 6.1.1.4'
F F 0.0171 0.0103 'International Tables Vol C Tables 4.2.6.8 and 6.1.1.4'
N N 0.0061 0.0033 'International Tables Vol C Tables 4.2.6.8 and 6.1.1.4'

loop_
_geom_angle_atom_site_label_1
_geom_angle_atom_site_label_2
_geom_angle_atom_site_label_3
_geom_angle
C3 B1 C21 121.3(3)
C3 B1 C31 121.7(3)
C21 B1 C31 117.0(3)
N1 C1 C2 112.0(3)
N1 C1 H1A 109.2
C2 C1 H1A 109.2
N1 C1 H1B 109.2
C2 C1 H1B 109.2
H1A C1 H1B 107.9
C1 N1 C11 114.3(2)
C1 N1 C15 114.0(2)
C11 N1 C15 118.3(2)
C1 C2 C3 112.2(3)
C1 C2 H2A 109.2
C3 C2 H2A 109.2
C1 C2 H2B 109.2
C3 C2 H2B 109.2
H2A C2 H2B 107.9
C2 C3 B1 120.0(3)
C2 C3 H3A 107.3
B1 C3 H3A 107.3
C2 C3 H3B 107.3
B1 C3 H3B 107.3
H3A C3 H3B 106.9
N1 C11 C12 108.3(3)
N1 C11 C16 108.5(2)
C12 C11 C16 106.5(3)
N1 C11 C17 114.5(3)
C12 C11 C17 110.7(3)
C16 C11 C17 108.0(3)
C13 C12 C11 113.4(3)
C13 C12 H12A 108.9
C11 C12 H12A 108.9
C13 C12 H12B 108.9
C11 C12 H12B 108.9
H12A C12 H12B 107.7
C12 C13 C14 108.6(3)
C12 C13 H13A 110.0
C14 C13 H13A 110.0
C12 C13 H13B 110.0
C14 C13 H13B 110.0
H13A C13 H13B 108.4
C13 C14 C15 113.3(3)
C13 C14 H14A 108.9
C15 C14 H14A 108.9
C13 C14 H14B 108.9
C15 C14 H14B 108.9
H14A C14 H14B 107.7
N1 C15 C18 108.6(2)
N1 C15 C14 109.0(3)
C18 C15 C14 106.5(3)
N1 C15 C19 114.4(3)
C18 C15 C19 107.9(3)
C14 C15 C19 110.0(3)
C11 C16 H16A 109.5
C11 C16 H16B 109.5
H16A C16 H16B 109.5
C11 C16 H16C 109.5
H16A C16 H16C 109.5
H16B C16 H16C 109.5
C11 C17 H17A 109.5
C11 C17 H17B 109.5
H17A C17 H17B 109.5
C11 C17 H17C 109.5
H17A C17 H17C 109.5
H17B C17 H17C 109.5
C15 C18 H18A 109.5
C15 C18 H18B 109.5
H18A C18 H18B 109.5
C15 C18 H18C 109.5
H18A C18 H18C 109.5
H18B C18 H18C 109.5
C15 C19 H19A 109.5
C15 C19 H19B 109.5
H19A C19 H19B 109.5
C15 C19 H19C 109.5
H19A C19 H19C 109.5
H19B C19 H19C 109.5
C26 C21 C22 114.2(3)
C26 C21 B1 122.7(3)
C22 C21 B1 123.0(3)
F22 C22 C23 116.4(3)
F22 C22 C21 119.6(3)
C23 C22 C21 123.9(3)
F23 C23 C22 120.8(3)
F23 C23 C24 120.1(3)
C22 C23 C24 119.0(3)
F24 C24 C25 120.8(3)
F24 C24 C23 119.6(3)
C25 C24 C23 119.6(3)
F25 C25 C26 121.0(3)
F25 C25 C24 119.7(3)
C26 C25 C24 119.3(3)
F26 C26 C25 117.1(3)
F26 C26 C21 119.0(3)
C25 C26 C21 124.0(3)
C36 C31 C32 114.3(3)
C36 C31 B1 123.9(3)
C32 C31 B1 121.7(3)
F32 C32 C33 116.7(3)
F32 C32 C31 119.7(3)
C33 C32 C31 123.6(3)
F33 C33 C34 120.6(3)
F33 C33 C32 120.2(3)
C34 C33 C32 119.2(3)
F34 C34 C33 120.5(3)
F34 C34 C35 119.4(3)
C33 C34 C35 120.1(3)
F35 C35 C34 120.0(3)
F35 C35 C36 121.0(3)
C34 C35 C36 118.9(3)
F36 C36 C35 116.6(3)
F36 C36 C31 119.6(3)
C35 C36 C31 123.8(3)

loop_
_geom_bond_atom_site_label_1
_geom_bond_atom_site_label_2
_geom_bond_distance
B1 C3 1.544(5)
B1 C21 1.577(5)
B1 C31 1.586(5)
C1 N1 1.471(4)
C1 C2 1.523(4)
C1 H1A 0.99
C1 H1B 0.99
N1 C11 1.495(4)
N1 C15 1.498(4)
C2 C3 1.539(4)
C2 H2A 0.99
C2 H2B 0.99
C3 H3A 0.99
C3 H3B 0.99
C11 C12 1.536(5)
C11 C16 1.536(4)
C11 C17 1.540(5)
C12 C13 1.519(4)
C12 H12A 0.99
C12 H12B 0.99
C13 C14 1.519(5)
C13 H13A 0.99
C13 H13B 0.99
C14 C15 1.536(4)
C14 H14A 0.99
C14 H14B 0.99
C15 C18 1.529(4)
C15 C19 1.544(5)
C16 H16A 0.98
C16 H16B 0.98
C16 H16C 0.98
C17 H17A 0.98
C17 H17B 0.98
C17 H17C 0.98
C18 H18A 0.98
C18 H18B 0.98
C18 H18C 0.98
C19 H19A 0.98
C19 H19B 0.98
C19 H19C 0.98
C21 C26 1.387(4)
C21 C22 1.389(4)
C22 F22 1.356(3)
C22 C23 1.376(5)
C23 F23 1.345(4)
C23 C24 1.378(5)
C24 F24 1.340(4)
C24 C25 1.377(5)
C25 F25 1.347(4)
C25 C26 1.371(5)
C26 F26 1.353(4)
C31 C36 1.389(5)
C31 C32 1.390(4)
C32 F32 1.350(4)
C32 C33 1.379(4)
C33 F33 1.344(4)
C33 C34 1.366(5)
C34 F34 1.340(4)
C34 C35 1.376(5)
C35 F35 1.345(4)
C35 C36 1.377(4)
C36 F36 1.353(3)

loop_
_geom_torsion_atom_site_label_1
_geom_torsion_atom_site_label_2
_geom_torsion_atom_site_label_3
_geom_torsion_atom_site_label_4
_geom_torsion
C2 C1 N1 C11 107.4(3)
C2 C1 N1 C15 -112.4(3)
N1 C1 C2 C3 177.2(2)
C1 C2 C3 B1 -71.5(4)
C21 B1 C3 C2 148.0(3)
C31 B1 C3 C2 -33.0(5)
C1 N1 C11 C12 -170.4(3)
C15 N1 C11 C12 51.1(4)
C1 N1 C11 C16 -55.2(4)
C15 N1 C11 C16 166.3(3)
C1 N1 C11 C17 65.5(3)
C15 N1 C11 C17 -73.0(4)
N1 C11 C12 C13 -53.7(4)
C16 C11 C12 C13 -170.3(3)
C17 C11 C12 C13 72.6(3)
C11 C12 C13 C14 57.9(4)
C12 C13 C14 C15 -56.8(4)
C1 N1 C15 C18 55.2(3)
C11 N1 C15 C18 -166.2(3)
C1 N1 C15 C14 170.9(3)
C11 N1 C15 C14 -50.5(4)
C1 N1 C15 C19 -65.4(3)
C11 N1 C15 C19 73.2(4)
C13 C14 C15 N1 52.0(4)
C13 C14 C15 C18 169.1(3)
C13 C14 C15 C19 -74.2(3)
C3 B1 C21 C26 134.9(3)
C31 B1 C21 C26 -44.2(4)
C3 B1 C21 C22 -48.8(5)
C31 B1 C21 C22 132.2(3)
C26 C21 C22 F22 179.5(3)
B1 C21 C22 F22 2.9(5)
C26 C21 C22 C23 2.5(5)
B1 C21 C22 C23 -174.1(3)
F22 C22 C23 F23 1.0(5)
C21 C22 C23 F23 178.1(3)
F22 C22 C23 C24 -179.2(3)
C21 C22 C23 C24 -2.1(5)
F23 C23 C24 F24 -0.5(5)
C22 C23 C24 F24 179.7(3)
F23 C23 C24 C25 179.9(3)
C22 C23 C24 C25 0.1(5)
F24 C24 C25 F25 2.0(5)
C23 C24 C25 F25 -178.4(3)
F24 C24 C25 C26 -178.3(3)
C23 C24 C25 C26 1.3(5)
F25 C25 C26 F26 -0.7(5)
C24 C25 C26 F26 179.5(3)
F25 C25 C26 C21 178.9(3)
C24 C25 C26 C21 -0.8(5)
C22 C21 C26 F26 178.6(3)
B1 C21 C26 F26 -4.7(4)
C22 C21 C26 C25 -1.0(5)
B1 C21 C26 C25 175.6(3)
C3 B1 C31 C36 -35.5(5)
C21 B1 C31 C36 143.6(3)
C3 B1 C31 C32 139.6(3)
C21 B1 C31 C32 -41.4(4)
C36 C31 C32 F32 -179.4(3)
B1 C31 C32 F32 5.1(4)
C36 C31 C32 C33 2.7(4)
B1 C31 C32 C33 -172.8(3)
F32 C32 C33 F33 0.5(4)
C31 C32 C33 F33 178.4(3)
F32 C32 C33 C34 -179.1(3)
C31 C32 C33 C34 -1.1(5)
F33 C33 C34 F34 0.1(5)
C32 C33 C34 F34 179.6(3)
F33 C33 C34 C35 179.5(3)
C32 C33 C34 C35 -1.0(5)
F34 C34 C35 F35 0.1(5)
C33 C34 C35 F35 -179.3(3)
F34 C34 C35 C36 -179.4(3)
C33 C34 C35 C36 1.2(5)
F35 C35 C36 F36 2.4(4)
C34 C35 C36 F36 -178.1(3)
F35 C35 C36 C31 -178.9(3)
C34 C35 C36 C31 0.6(5)
C32 C31 C36 F36 176.2(3)
B1 C31 C36 F36 -8.4(4)
C32 C31 C36 C35 -2.5(4)
B1 C31 C36 C35 172.9(3)
